data_4130473
loop_
_publ_author_name
'Ramsay, William J.'
'Rizzuto, Felix J.'
'Ronson, Tanya K.'
'Caprice, Kenji'
'Nitschke, Jonathan R.'

_publ_section_title
;
 Subtle Ligand Modification Inverts Guest Binding Hierarchy in M(II)8L6
 Supramolecular Cubes.
;
_journal_issue 23
_journal_name_full 'Journal of the American Chemical Society'
_journal_page_first 7264
_journal_page_last 7267
_journal_paper_doi 10.1021/jacs.6b03858
_journal_volume 138
_journal_year 2016
_chemical_formula_moiety 'C312 H216 Mo12 N48 O48 Zn8, 16(C F3 S O3), 9(H2 O)'
_chemical_formula_sum 'C328 H234 F48 Mo12 N48 O105 S16 Zn8'
_chemical_formula_weight 9626.82
_space_group_crystal_system cubic
_space_group_IT_number 209
_space_group_name_Hall 'F 4 2 3'
_space_group_name_H-M_alt 'F 4 3 2'
_atom_sites_solution_hydrogens geom
_audit_creation_method SHELXL-2014/7
_cell_angle_alpha 90
_cell_angle_beta 90
_cell_angle_gamma 90
_cell_formula_units_Z 4
_cell_length_a 40.9008(15)
_cell_length_b 40.9008(15)
_cell_length_c 40.9008(15)
_cell_measurement_reflns_used 9997
_cell_measurement_temperature 100(2)
_cell_measurement_theta_max 39.621
_cell_measurement_theta_min 4.317
_cell_volume 68422(4)
_computing_cell_refinement
;
CrystalClear-SM Expert 2.0 r5 (Rigaku, 2010)
;
_computing_data_collection
;
CrystalClear-SM Expert 2.0 r5 (Rigaku, 2010)
;
_computing_data_reduction 'Bruker SAINT'
_computing_structure_refinement 'SHELXL-2014/7 (Sheldrick, 2014)'
_computing_structure_solution 'SUPERFLIP (Palatinus & Chapuis, 2007)'
_diffrn_ambient_temperature 100(2)
_diffrn_detector_area_resol_mean 0
_diffrn_measured_fraction_theta_full 0.991
_diffrn_measured_fraction_theta_max 0.991
_diffrn_measurement_device_type 'Rigaku Saturn 724+ detector on Crystal Logic diffractometer'
_diffrn_measurement_method '\w  scans'
_diffrn_radiation_monochromator 'silicon double crystal'
_diffrn_radiation_source 'Diamond beamline I19'
_diffrn_radiation_type synchrotron
_diffrn_radiation_wavelength 0.6889
_diffrn_reflns_av_R_equivalents 0.1628
_diffrn_reflns_av_unetI/netI 0.0472
_diffrn_reflns_Laue_measured_fraction_full 0.991
_diffrn_reflns_Laue_measured_fraction_max 0.991
_diffrn_reflns_limit_h_max 41
_diffrn_reflns_limit_h_min -37
_diffrn_reflns_limit_k_max 41
_diffrn_reflns_limit_k_min -37
_diffrn_reflns_limit_l_max 40
_diffrn_reflns_limit_l_min -40
_diffrn_reflns_number 84020
_diffrn_reflns_point_group_measured_fraction_full 0.993
_diffrn_reflns_point_group_measured_fraction_max 0.993
_diffrn_reflns_theta_full 20.343
_diffrn_reflns_theta_max 20.343
_diffrn_reflns_theta_min 0.836
_exptl_absorpt_coefficient_mu 0.552
_exptl_absorpt_correction_T_max 0.7445
_exptl_absorpt_correction_T_min 0.5101
_exptl_absorpt_correction_type multi-scan
_exptl_absorpt_process_details SADABS
_exptl_crystal_colour brown
_exptl_crystal_density_diffrn 0.935
_exptl_crystal_description block
_exptl_crystal_F_000 19240
_exptl_crystal_size_max 0.010
_exptl_crystal_size_mid 0.010
_exptl_crystal_size_min 0.010
_refine_diff_density_max 0.716
_refine_diff_density_min -0.909
_refine_diff_density_rms 0.115
_refine_ls_abs_structure_details
;
 Refined as an inversion twin.
;
_refine_ls_abs_structure_Flack 0.4(2)
_refine_ls_extinction_method none
_refine_ls_goodness_of_fit_ref 1.338
_refine_ls_hydrogen_treatment constr
_refine_ls_matrix_type full
_refine_ls_number_parameters 156
_refine_ls_number_reflns 3089
_refine_ls_number_restraints 310
_refine_ls_restrained_S_all 1.331
_refine_ls_R_factor_all 0.1586
_refine_ls_R_factor_gt 0.1358
_refine_ls_shift/su_max 0.000
_refine_ls_shift/su_mean 0.000
_refine_ls_structure_factor_coef Fsqd
_refine_ls_weighting_details 'w=1/[\s^2^(Fo^2^)+(0.2000P)^2^+300.0000P] where P=(Fo^2^+2Fc^2^)/3'
_refine_ls_weighting_scheme calc
_refine_ls_wR_factor_gt 0.3741
_refine_ls_wR_factor_ref 0.3893
_reflns_Friedel_coverage 0.660
_reflns_Friedel_fraction_full 0.995
_reflns_Friedel_fraction_max 0.995
_reflns_number_gt 2235
_reflns_number_total 3089
_reflns_threshold_expression 'I > 2\s(I)'
_cod_data_source_file ja6b03858_si_002.cif
_cod_data_source_block wjr71b
_cod_original_cell_volume 68422(8)
_cod_database_code 4130473
_shelx_shelxl_version_number 2014/7
_shelx_space_group_comment
;
The symmetry employed for this shelxl refinement is uniquely defined
by the following loop, which should always be used as a source of
symmetry information in preference to the above space-group names.
They are only intended as comments.
;
_shelx_estimated_absorpt_t_min 0.994
_shelx_estimated_absorpt_t_max 0.994

loop_
_space_group_symop_operation_xyz
'x, y, z'
'-y, x, z'
'-x, -y, z'
'y, -x, z'
'x, -y, -z'
'y, x, -z'
'-x, y, -z'
'-y, -x, -z'
'z, x, y'
'-x, z, y'
'-z, -x, y'
'x, -z, y'
'z, -x, -y'
'x, z, -y'
'-z, x, -y'
'-x, -z, -y'
'y, z, x'
'-z, -y, -x'
'-z, y, x'
'z, y, -x'
'z, -y, x'
'y, -z, -x'
'-y, -z, x'
'-y, z, -x'
'x, y+1/2, z+1/2'
'-y, x+1/2, z+1/2'
'-x, -y+1/2, z+1/2'
'y, -x+1/2, z+1/2'
'x, -y+1/2, -z+1/2'
'y, x+1/2, -z+1/2'
'-x, y+1/2, -z+1/2'
'-y, -x+1/2, -z+1/2'
'z, x+1/2, y+1/2'
'-x, z+1/2, y+1/2'
'-z, -x+1/2, y+1/2'
'x, -z+1/2, y+1/2'
'z, -x+1/2, -y+1/2'
'x, z+1/2, -y+1/2'
'-z, x+1/2, -y+1/2'
'-x, -z+1/2, -y+1/2'
'y, z+1/2, x+1/2'
'-z, -y+1/2, -x+1/2'
'-z, y+1/2, x+1/2'
'z, y+1/2, -x+1/2'
'z, -y+1/2, x+1/2'
'y, -z+1/2, -x+1/2'
'-y, -z+1/2, x+1/2'
'-y, z+1/2, -x+1/2'
'x+1/2, y, z+1/2'
'-y+1/2, x, z+1/2'
'-x+1/2, -y, z+1/2'
'y+1/2, -x, z+1/2'
'x+1/2, -y, -z+1/2'
'y+1/2, x, -z+1/2'
'-x+1/2, y, -z+1/2'
'-y+1/2, -x, -z+1/2'
'z+1/2, x, y+1/2'
'-x+1/2, z, y+1/2'
'-z+1/2, -x, y+1/2'
'x+1/2, -z, y+1/2'
'z+1/2, -x, -y+1/2'
'x+1/2, z, -y+1/2'
'-z+1/2, x, -y+1/2'
'-x+1/2, -z, -y+1/2'
'y+1/2, z, x+1/2'
'-z+1/2, -y, -x+1/2'
'-z+1/2, y, x+1/2'
'z+1/2, y, -x+1/2'
'z+1/2, -y, x+1/2'
'y+1/2, -z, -x+1/2'
'-y+1/2, -z, x+1/2'
'-y+1/2, z, -x+1/2'
'x+1/2, y+1/2, z'
'-y+1/2, x+1/2, z'
'-x+1/2, -y+1/2, z'
'y+1/2, -x+1/2, z'
'x+1/2, -y+1/2, -z'
'y+1/2, x+1/2, -z'
'-x+1/2, y+1/2, -z'
'-y+1/2, -x+1/2, -z'
'z+1/2, x+1/2, y'
'-x+1/2, z+1/2, y'
'-z+1/2, -x+1/2, y'
'x+1/2, -z+1/2, y'
'z+1/2, -x+1/2, -y'
'x+1/2, z+1/2, -y'
'-z+1/2, x+1/2, -y'
'-x+1/2, -z+1/2, -y'
'y+1/2, z+1/2, x'
'-z+1/2, -y+1/2, -x'
'-z+1/2, y+1/2, x'
'z+1/2, y+1/2, -x'
'z+1/2, -y+1/2, x'
'y+1/2, -z+1/2, -x'
'-y+1/2, -z+1/2, x'
'-y+1/2, z+1/2, -x'

loop_
_atom_site_label
_atom_site_type_symbol
_atom_site_fract_x
_atom_site_fract_y
_atom_site_fract_z
_atom_site_U_iso_or_equiv
_atom_site_adp_type
_atom_site_occupancy
_atom_site_site_symmetry_order
_atom_site_calc_flag
_atom_site_refinement_flags_posn
_atom_site_refinement_flags_adp
_atom_site_refinement_flags_occupancy
Mo1 Mo 0.0000 0.19095(7) 0.0000 0.0878(13) Uani 1 4 d S T P
Mo2 Mo 0.0000 0.13721(7) 0.0000 0.0971(14) Uani 1 4 d S T P
Zn1 Zn 0.16457(6) 0.16457(6) 0.16457(6) 0.193(3) Uani 1 3 d S T P
O1 O 0.0150(3) 0.1899(2) 0.0486(3) 0.070(3) Uani 1 1 d D U .
O2 O 0.0131(3) 0.1371(2) 0.0481(3) 0.068(3) Uani 1 1 d D U .
N1 N 0.1641(6) 0.1582(6) 0.2164(4) 0.196(9) Uani 1 1 d D U .
N2 N 0.1134(5) 0.1635(5) 0.1673(7) 0.136(6) Uani 1 1 d . U .
C1 C 0.0245(4) 0.1629(2) 0.0617(4) 0.096(6) Uani 1 1 d D U .
C2 C 0.0469(4) 0.1618(3) 0.0893(3) 0.109(6) Uani 1 1 d G U .
C3 C 0.0584(4) 0.1914(3) 0.1014(3) 0.110(6) Uani 1 1 d G U .
H3 H 0.0524 0.2113 0.0912 0.132 Uiso 1 1 calc R U .
C4 C 0.0790(4) 0.1918(3) 0.1285(3) 0.108(6) Uani 1 1 d G U .
H4 H 0.0869 0.2120 0.1368 0.130 Uiso 1 1 calc R U .
C5 C 0.0879(4) 0.1626(4) 0.1435(3) 0.121(6) Uani 1 1 d G U .
C6 C 0.0763(3) 0.1330(3) 0.1314(3) 0.108(5) Uani 1 1 d G U .
H6 H 0.0824 0.1131 0.1417 0.129 Uiso 1 1 calc R U .
C7 C 0.0558(3) 0.1326(3) 0.1043(3) 0.101(5) Uani 1 1 d G U .
H7 H 0.0478 0.1124 0.0961 0.121 Uiso 1 1 calc R U .
C8 C 0.1104(9) 0.1597(5) 0.1979(8) 0.185(10) Uani 1 1 d D U .
H8 H 0.0882 0.1576 0.2043 0.223 Uiso 1 1 calc R U .
C9 C 0.1324(6) 0.1577(7) 0.2253(5) 0.192(10) Uani 1 1 d D U .
C10 C 0.1220(5) 0.1524(7) 0.2570(6) 0.193(10) Uani 1 1 d D U .
H10 H 0.0994 0.1503 0.2619 0.231 Uiso 1 1 calc R U .
C11 C 0.1452(7) 0.1503(8) 0.2811(4) 0.205(11) Uani 1 1 d D U .
H11 H 0.1388 0.1484 0.3033 0.245 Uiso 1 1 calc R U .
C12 C 0.1780(7) 0.1508(8) 0.2728(5) 0.220(12) Uani 1 1 d D U .
H12 H 0.1944 0.1487 0.2892 0.264 Uiso 1 1 calc R U .
C13 C 0.1866(5) 0.1546(8) 0.2401(6) 0.219(12) Uani 1 1 d D U .
H13 H 0.2091 0.1547 0.2344 0.263 Uiso 1 1 calc R U .
O3 O 0.0000 0.2419(6) 0.0000 0.109(7) Uiso 1 4 d S . P
O4 O 0.0000 0.075(2) 0.0000 0.22(4) Uiso 0.5 4 d S . P

loop_
_atom_site_aniso_label
_atom_site_aniso_U_11
_atom_site_aniso_U_22
_atom_site_aniso_U_33
_atom_site_aniso_U_23
_atom_site_aniso_U_13
_atom_site_aniso_U_12
Mo1 0.1022(17) 0.0589(18) 0.1022(17) 0.000 0.000 0.000
Mo2 0.1195(19) 0.0524(18) 0.1195(19) 0.000 0.000 0.000
Zn1 0.193(3) 0.193(3) 0.193(3) -0.075(2) -0.075(2) -0.075(2)
O1 0.118(7) 0.017(4) 0.076(6) -0.027(4) -0.005(5) -0.008(4)
O2 0.099(7) 0.016(4) 0.091(6) 0.004(4) -0.004(5) -0.005(4)
N1 0.209(17) 0.21(2) 0.170(14) -0.058(15) -0.043(12) -0.033(16)
N2 0.159(13) 0.092(11) 0.157(12) -0.044(9) -0.038(10) -0.007(10)
C1 0.143(13) 0.032(6) 0.114(10) -0.006(6) -0.022(9) -0.009(6)
C2 0.134(13) 0.084(8) 0.109(10) -0.012(7) -0.020(9) -0.003(8)
C3 0.128(14) 0.097(9) 0.106(11) -0.025(8) 0.001(9) -0.014(8)
C4 0.123(13) 0.097(9) 0.106(11) -0.024(8) 0.001(9) -0.017(9)
C5 0.128(13) 0.103(9) 0.132(11) -0.015(8) -0.009(9) -0.019(9)
C6 0.114(12) 0.097(9) 0.111(12) -0.009(7) -0.017(9) -0.008(9)
C7 0.107(13) 0.091(8) 0.105(11) -0.003(7) -0.010(9) -0.003(8)
C8 0.199(18) 0.20(3) 0.158(12) -0.024(12) -0.034(11) -0.016(16)
C9 0.213(17) 0.20(2) 0.159(12) -0.025(13) -0.037(11) -0.015(16)
C10 0.25(2) 0.17(2) 0.158(12) -0.032(15) -0.028(12) 0.003(18)
C11 0.26(2) 0.20(3) 0.159(14) -0.028(15) -0.030(14) 0.00(2)
C12 0.25(2) 0.24(3) 0.168(15) -0.049(19) -0.035(14) -0.01(2)
C13 0.219(18) 0.27(3) 0.166(16) -0.049(19) -0.046(13) -0.030(17)

loop_
_atom_type_symbol
_atom_type_description
_atom_type_scat_dispersion_real
_atom_type_scat_dispersion_imag
_atom_type_scat_source
C C 0.0030 0.0020 'International Tables Vol C Tables 4.2.6.8 and 6.1.1.4'
H H 0.3060 0.0000 'International Tables Vol C Tables 4.2.6.8 and 6.1.1.4'
N N 0.0060 0.0030 'International Tables Vol C Tables 4.2.6.8 and 6.1.1.4'
O O 0.0100 0.0060 'International Tables Vol C Tables 4.2.6.8 and 6.1.1.4'
Zn Zn 0.3060 1.3610 'International Tables Vol C Tables 4.2.6.8 and 6.1.1.4'
Mo Mo -1.8620 0.6530 'International Tables Vol C Tables 4.2.6.8 and 6.1.1.4'
S S 0.1246 0.1234 'International Tables Vol C Tables 4.2.6.8 and 6.1.1.4'
F F 0.0171 0.0103 'International Tables Vol C Tables 4.2.6.8 and 6.1.1.4'

loop_
_geom_angle_atom_site_label_1
_geom_angle_atom_site_label_2
_geom_angle_atom_site_label_3
_geom_angle
_geom_angle_site_symmetry_1
_geom_angle_site_symmetry_3
O1 Mo1 O1 177.6(5) . 7
O1 Mo1 O1 89.971(10) . 20
O1 Mo1 O1 89.974(10) 7 20
O1 Mo1 O1 89.978(10) . 19
O1 Mo1 O1 89.974(11) 7 19
O1 Mo1 O1 177.6(5) 20 19
O1 Mo1 O3 91.2(2) . .
O1 Mo1 O3 91.2(2) 7 .
O1 Mo1 O3 91.2(2) 20 .
O1 Mo1 O3 91.2(2) 19 .
O1 Mo1 Mo2 88.8(2) . .
O1 Mo1 Mo2 88.8(2) 7 .
O1 Mo1 Mo2 88.8(2) 20 .
O1 Mo1 Mo2 88.8(2) 19 .
O3 Mo1 Mo2 180.0 . .
O2 Mo2 O2 179.8(5) . 7
O2 Mo2 O2 90.003(1) . 20
O2 Mo2 O2 90.000(1) 7 20
O2 Mo2 O2 89.997(1) . 19
O2 Mo2 O2 90.000(1) 7 19
O2 Mo2 O2 179.8(5) 20 19
O2 Mo2 Mo1 90.1(2) . .
O2 Mo2 Mo1 90.1(2) 7 .
O2 Mo2 Mo1 90.1(2) 20 .
O2 Mo2 Mo1 90.1(2) 19 .
N2 Zn1 N2 92.0(6) . 17
N2 Zn1 N2 92.0(6) . 9
N2 Zn1 N2 92.0(6) 17 9
N2 Zn1 N1 86.3(11) . .
N2 Zn1 N1 175.7(8) 17 .
N2 Zn1 N1 84.2(8) 9 .
N2 Zn1 N1 84.2(8) . 17
N2 Zn1 N1 86.3(11) 17 17
N2 Zn1 N1 175.7(8) 9 17
N1 Zn1 N1 97.4(8) . 17
N2 Zn1 N1 175.7(8) . 9
N2 Zn1 N1 84.2(8) 17 9
N2 Zn1 N1 86.3(11) 9 9
N1 Zn1 N1 97.4(8) . 9
N1 Zn1 N1 97.4(8) 17 9
C1 O1 Mo1 120.4(9) . .
C1 O2 Mo2 120.8(9) . .
C13 N1 C9 117.5(5) . .
C13 N1 Zn1 136.4(15) . .
C9 N1 Zn1 106.1(14) . .
C8 N2 C5 127(3) . .
C8 N2 Zn1 99(2) . .
C5 N2 Zn1 134(2) . .
O2 C1 O1 114.5(17) . .
O2 C1 C2 122.7(13) . .
O1 C1 C2 122.8(13) . .
C3 C2 C7 120.0 . .
C3 C2 C1 117.6(10) . .
C7 C2 C1 122.3(10) . .
C4 C3 C2 120.0 . .
C4 C3 H3 120.0 . .
C2 C3 H3 120.0 . .
C3 C4 C5 120.0 . .
C3 C4 H4 120.0 . .
C5 C4 H4 120.0 . .
C6 C5 C4 120.0 . .
C6 C5 N2 121.0(13) . .
C4 C5 N2 118.1(13) . .
C5 C6 C7 120.0 . .
C5 C6 H6 120.0 . .
C7 C6 H6 120.0 . .
C6 C7 C2 120.0 . .
C6 C7 H7 120.0 . .
C2 C7 H7 120.0 . .
N2 C8 C9 135(3) . .
N2 C8 H8 112.3 . .
C9 C8 H8 112.3 . .
N1 C9 C10 123.4(5) . .
N1 C9 C8 113(2) . .
C10 C9 C8 123(2) . .
C11 C10 C9 118.2(5) . .
C11 C10 H10 120.9 . .
C9 C10 H10 120.9 . .
C10 C11 C12 119.6(5) . .
C10 C11 H11 120.2 . .
C12 C11 H11 120.2 . .
C11 C12 C13 118.7(5) . .
C11 C12 H12 120.7 . .
C13 C12 H12 120.7 . .
N1 C13 C12 122.4(5) . .
N1 C13 H13 118.8 . .
C12 C13 H13 118.8 . .

loop_
_geom_bond_atom_site_label_1
_geom_bond_atom_site_label_2
_geom_bond_distance
_geom_bond_site_symmetry_2
Mo1 O1 2.079(11) .
Mo1 O1 2.079(11) 7
Mo1 O1 2.079(11) 20
Mo1 O1 2.079(11) 19
Mo1 O3 2.08(3) .
Mo1 Mo2 2.198(4) .
Mo2 O2 2.039(11) .
Mo2 O2 2.040(11) 7
Mo2 O2 2.040(11) 20
Mo2 O2 2.040(11) 19
Zn1 N2 2.10(2) .
Zn1 N2 2.10(2) 17
Zn1 N2 2.10(2) 9
Zn1 N1 2.135(18) .
Zn1 N1 2.135(18) 17
Zn1 N1 2.135(18) 9
O1 C1 1.287(15) .
O2 C1 1.281(15) .
N1 C13 1.344(6) .
N1 C9 1.347(6) .
N2 C8 1.27(4) .
N2 C5 1.43(2) .
C1 C2 1.45(2) .
C2 C3 1.3900 .
C2 C7 1.3900 .
C3 C4 1.3900 .
C3 H3 0.9500 .
C4 C5 1.3900 .
C4 H4 0.9500 .
C5 C6 1.3900 .
C6 C7 1.3900 .
C6 H6 0.9500 .
C7 H7 0.9500 .
C8 C9 1.44(3) .
C8 H8 0.9500 .
C9 C10 1.382(6) .
C10 C11 1.372(6) .
C10 H10 0.9500 .
C11 C12 1.383(6) .
C11 H11 0.9500 .
C12 C13 1.391(6) .
C12 H12 0.9500 .
C13 H13 0.9500 .

loop_
_geom_torsion_atom_site_label_1
_geom_torsion_atom_site_label_2
_geom_torsion_atom_site_label_3
_geom_torsion_atom_site_label_4
_geom_torsion
Mo2 O2 C1 O1 27.1(8)
Mo2 O2 C1 C2 -152.1(11)
Mo1 O1 C1 O2 -24.6(8)
Mo1 O1 C1 C2 154.6(11)
O2 C1 C2 C3 178.1(7)
O1 C1 C2 C3 -1.0(14)
O2 C1 C2 C7 -4.1(15)
O1 C1 C2 C7 176.8(8)
C7 C2 C3 C4 0.0
C1 C2 C3 C4 177.8(14)
C2 C3 C4 C5 0.0
C3 C4 C5 C6 0.0
C3 C4 C5 N2 168.9(18)
C8 N2 C5 C6 -81.9(17)
Zn1 N2 C5 C6 88(2)
C8 N2 C5 C4 109.4(17)
Zn1 N2 C5 C4 -80.4(18)
C4 C5 C6 C7 0.0
N2 C5 C6 C7 -169(2)
C5 C6 C7 C2 0.0
C3 C2 C7 C6 0.0
C1 C2 C7 C6 -177.7(15)
C5 N2 C8 C9 175(2)
Zn1 N2 C8 C9 3(2)
C13 N1 C9 C10 -3(4)
Zn1 N1 C9 C10 177(2)
C13 N1 C9 C8 -176(2)
Zn1 N1 C9 C8 3(3)
N2 C8 C9 N1 -5(3)
N2 C8 C9 C10 -178.1(19)
N1 C9 C10 C11 6(4)
C8 C9 C10 C11 179(2)
C9 C10 C11 C12 -5(4)
C10 C11 C12 C13 2(5)
C9 N1 C13 C12 0(4)
Zn1 N1 C13 C12 180(2)
C11 C12 C13 N1 1(5)

loop_
_platon_squeeze_void_nr
_platon_squeeze_void_average_x
_platon_squeeze_void_average_y
_platon_squeeze_void_average_z
_platon_squeeze_void_volume
_platon_squeeze_void_count_electrons
_platon_squeeze_void_content
1 0.000 0.000 0.000 508 58 ' '
2 0.408 -0.007 -0.006 20780 10606 ' '
3 0.500 0.000 0.250 149 68 ' '
4 0.500 0.000 0.750 149 68 ' '
5 0.500 0.500 0.500 508 58 ' '
6 1.000 0.500 0.250 149 68 ' '
7 0.000 0.500 0.750 149 68 ' '
